data_7032134
loop_
_publ_author_name
'Smirnov, Andrey S.'
'Butukhanova, Ekaterina S.'
'Bokach, Nadezhda A.'
'Starova, Galina L.'
'Gurzhiy, Vladislav V.'
'Kuznetsov, Maxim L.'
'Kukushkin, Vadim Yu'

_publ_section_title
;
 Novel (cyanamide)Zn(II) complexes and zinc(ii)-mediated hydration of the
 cyanamide ligands.
;
_journal_issue 42
_journal_name_full 'Dalton transactions (Cambridge, England : 2003)'
_journal_page_first 15798
_journal_page_last 15811
_journal_paper_doi 10.1039/c4dt01812e
_journal_volume 43
_journal_year 2014
_chemical_formula_moiety 'C52 H44 N8 O2 Zn, Br6 Zn2'
_chemical_formula_sum 'C52 H44 Br6 N8 O2 Zn3'
_chemical_formula_weight 1488.52
_chemical_name_systematic
;
 ? 
;
_space_group_crystal_system monoclinic
_space_group_IT_number 14
_space_group_name_Hall '-P 2ybc'
_space_group_name_H-M_alt 'P 1 21/c 1'
_symmetry_space_group_name_Hall '-P 2ybc'
_symmetry_space_group_name_H-M 'P 1 21/c 1'
_atom_sites_solution_hydrogens geom
_atom_sites_solution_primary direct
_atom_sites_solution_secondary difmap
_audit_creation_date 2013-11-30
_audit_creation_method
;
Olex2 1.2
(compiled 2013.11.15 svn.r2834 for OlexSys, GUI svn.r4720)
;
_cell_angle_alpha 90.00
_cell_angle_beta 128.053(3)
_cell_angle_gamma 90.00
_cell_formula_units_Z 2
_cell_length_a 9.9094(4)
_cell_length_b 25.7218(12)
_cell_length_c 14.0861(7)
_cell_measurement_reflns_used 2875
_cell_measurement_temperature 100(2)
_cell_measurement_theta_max 31.8554
_cell_measurement_theta_min 2.5995
_cell_volume 2827.2(3)
_computing_cell_refinement
;
CrysAlisPro, Agilent Technologies,
Version 1.171.36.20 (release 27-06-2012 CrysAlis171 .NET)
(compiled Jul 11 2012,15:38:31)
;
_computing_data_collection
;
CrysAlisPro, Agilent Technologies,
Version 1.171.36.20 (release 27-06-2012 CrysAlis171 .NET)
(compiled Jul 11 2012,15:38:31)
;
_computing_data_reduction
;
CrysAlisPro, Agilent Technologies,
Version 1.171.36.20 (release 27-06-2012 CrysAlis171 .NET)
(compiled Jul 11 2012,15:38:31)
;
_computing_molecular_graphics 'Olex2 (Dolomanov et al., 2009)'
_computing_publication_material 'Olex2 (Dolomanov et al., 2009)'
_computing_structure_refinement 'XL (Sheldrick, 2008)'
_computing_structure_solution 'SHELXS-97 (Sheldrick, 2008)'
_diffrn_ambient_temperature 100(2)
_diffrn_detector_area_resol_mean 16.2096
_diffrn_measured_fraction_theta_full 0.971
_diffrn_measured_fraction_theta_max 0.971
_diffrn_measurement_device_type 'Xcalibur, Eos'
_diffrn_measurement_method '\w scans'
_diffrn_orient_matrix_UB_11 0.0355175000
_diffrn_orient_matrix_UB_12 -0.0017694000
_diffrn_orient_matrix_UB_13 -0.0517360000
_diffrn_orient_matrix_UB_21 0.0108034000
_diffrn_orient_matrix_UB_22 -0.0269130000
_diffrn_orient_matrix_UB_23 0.0110591000
_diffrn_orient_matrix_UB_31 -0.0616764000
_diffrn_orient_matrix_UB_32 -0.0057056000
_diffrn_orient_matrix_UB_33 -0.0359842000
_diffrn_radiation_monochromator graphite
_diffrn_radiation_type MoK\a
_diffrn_radiation_wavelength 0.71073
_diffrn_reflns_av_R_equivalents 0.0400
_diffrn_reflns_av_unetI/netI 0.0684
_diffrn_reflns_limit_h_max 11
_diffrn_reflns_limit_h_min -11
_diffrn_reflns_limit_k_max 30
_diffrn_reflns_limit_k_min -26
_diffrn_reflns_limit_l_max 14
_diffrn_reflns_limit_l_min -16
_diffrn_reflns_number 9183
_diffrn_reflns_theta_full 25.00
_diffrn_reflns_theta_max 25.00
_diffrn_reflns_theta_min 2.60
_diffrn_source 'Enhance (Mo) X-ray Source'
_exptl_absorpt_coefficient_mu 5.548
_exptl_absorpt_correction_T_max 1.00000
_exptl_absorpt_correction_T_min 0.63116
_exptl_absorpt_correction_type multi-scan
_exptl_absorpt_process_details
;
CrysAlisPro, Agilent Technologies,
Version 1.171.36.20 (release 27-06-2012 CrysAlis171 .NET)
(compiled Jul 11 2012,15:38:31)
Empirical absorption correction using spherical harmonics,
 implemented in SCALE3 ABSPACK scaling algorithm.
;
_exptl_crystal_colour 'translucent colorless'
_exptl_crystal_density_diffrn 1.696
_exptl_crystal_density_method 'not measured'
_exptl_crystal_description prism
_exptl_crystal_F_000 1368
_exptl_crystal_size_max 0.28
_exptl_crystal_size_mid 0.17
_exptl_crystal_size_min 0.07
_refine_diff_density_max 1.277
_refine_diff_density_min -1.093
_refine_diff_density_rms 0.146
_refine_ls_extinction_method none
_refine_ls_goodness_of_fit_ref 1.128
_refine_ls_hydrogen_treatment mixed
_refine_ls_matrix_type full
_refine_ls_number_parameters 330
_refine_ls_number_reflns 4844
_refine_ls_number_restraints 1
_refine_ls_restrained_S_all 1.128
_refine_ls_R_factor_all 0.0724
_refine_ls_R_factor_gt 0.0544
_refine_ls_shift/su_max 0.000
_refine_ls_shift/su_mean 0.000
_refine_ls_structure_factor_coef Fsqd
_refine_ls_weighting_details 'calc w=1/[\s^2^(Fo^2^)+(0.0305P)^2^+6.5325P] where P=(Fo^2^+2Fc^2^)/3'
_refine_ls_weighting_scheme calc
_refine_ls_wR_factor_gt 0.1034
_refine_ls_wR_factor_ref 0.1120
_reflns_number_gt 3878
_reflns_number_total 4844
_reflns_threshold_expression >2sigma(I)
_cod_data_source_file c4dt01812e2.cif
_cod_data_source_block sas_n55
_cod_depositor_comments 'Adding full bibliography for 7032128--7032141.cif.'
_cod_original_cell_volume 2827.2(2)
_cod_database_code 7032134
_reflns_odcompleteness_completeness 94.72
_reflns_odcompleteness_iscentric 1
_reflns_odcompleteness_theta 29.51
_olex2_refinement_description
;
1. Fixed Uiso
 At 1.2 times of:
  All C(H) groups
2. Restrained distances
 O1-H1A
 0.9 with sigma of 0.02
3.a Aromatic/amide H refined with riding coordinates:
 C3(H3), C4(H4), C5(H5), C6(H6), C7(H7), C9(H9), C10(H10), C11(H11), C12(H12),
 C13(H13), C16(H16), C17(H17), C18(H18), C19(H19), C20(H20), C22(H22), C23(H23),
  C24(H24), C25(H25), C26(H26)
;

loop_
_space_group_symop_id
_space_group_symop_operation_xyz
1 'x, y, z'
2 '-x, y+1/2, -z+1/2'
3 '-x, -y, -z'
4 'x, -y-1/2, z-1/2'

loop_
_atom_site_label
_atom_site_type_symbol
_atom_site_fract_x
_atom_site_fract_y
_atom_site_fract_z
_atom_site_U_iso_or_equiv
_atom_site_adp_type
_atom_site_occupancy
_atom_site_symmetry_multiplicity
_atom_site_calc_flag
_atom_site_refinement_flags_posn
_atom_site_refinement_flags_adp
Zn1 Zn 1.0000 0.0000 0.5000 0.0124(2) Uani 1 2 d S T
O1 O 0.9023(6) 0.0010(2) 0.3181(4) 0.0175(10) Uani 1 1 d D .
N1 N 0.8177(7) -0.0574(2) 0.4649(5) 0.0166(12) Uani 1 1 d . .
N2 N 0.6189(7) -0.1287(2) 0.4204(5) 0.0148(12) Uani 1 1 d . .
N3 N 1.1678(7) -0.0600(2) 0.5339(5) 0.0190(13) Uani 1 1 d . .
N4 N 1.3938(6) -0.1280(2) 0.6266(5) 0.0135(12) Uani 1 1 d . .
C1 C 0.7253(9) -0.0901(3) 0.4440(5) 0.0149(15) Uani 1 1 d . .
C2 C 0.6879(8) -0.1758(3) 0.4892(6) 0.0152(14) Uani 1 1 d . .
C3 C 0.8343(8) -0.1732(3) 0.6095(6) 0.0163(15) Uani 1 1 d . .
H3 H 0.8865 -0.1414 0.6443 0.020 Uiso 1 1 calc R .
C4 C 0.9005(9) -0.2183(3) 0.6762(7) 0.0264(17) Uani 1 1 d . .
H4 H 1.0006 -0.2171 0.7554 0.032 Uiso 1 1 calc R .
C5 C 0.8200(10) -0.2650(3) 0.6267(7) 0.0299(19) Uani 1 1 d . .
H5 H 0.8633 -0.2951 0.6731 0.036 Uiso 1 1 calc R .
C6 C 0.6722(10) -0.2674(3) 0.5062(7) 0.0255(18) Uani 1 1 d . .
H6 H 0.6166 -0.2989 0.4726 0.031 Uiso 1 1 calc R .
C7 C 0.6098(9) -0.2225(3) 0.4378(6) 0.0212(16) Uani 1 1 d . .
H7 H 0.5149 -0.2241 0.3568 0.025 Uiso 1 1 calc R .
C8 C 0.4367(8) -0.1166(3) 0.3427(6) 0.0177(15) Uani 1 1 d . .
C9 C 0.3713(8) -0.0816(3) 0.2498(5) 0.0147(14) Uani 1 1 d . .
H9 H 0.4423 -0.0670 0.2348 0.018 Uiso 1 1 calc R .
C10 C 0.1986(9) -0.0682(3) 0.1786(6) 0.0205(16) Uani 1 1 d . .
H10 H 0.1550 -0.0440 0.1170 0.025 Uiso 1 1 calc R .
C11 C 0.0905(9) -0.0907(3) 0.1988(6) 0.0233(17) Uani 1 1 d . .
H11 H -0.0251 -0.0820 0.1509 0.028 Uiso 1 1 calc R .
C12 C 0.1587(8) -0.1265(3) 0.2918(6) 0.0218(16) Uani 1 1 d . .
H12 H 0.0878 -0.1415 0.3064 0.026 Uiso 1 1 calc R .
C13 C 0.3292(8) -0.1401(3) 0.3629(6) 0.0180(15) Uani 1 1 d . .
H13 H 0.3724 -0.1647 0.4237 0.022 Uiso 1 1 calc R .
C14 C 1.2719(8) -0.0920(3) 0.5777(6) 0.0148(15) Uani 1 1 d . .
C15 C 1.5677(8) -0.1095(3) 0.6926(6) 0.0175(15) Uani 1 1 d . .
C16 C 1.6020(9) -0.0701(3) 0.6421(7) 0.0241(17) Uani 1 1 d . .
H16 H 1.5153 -0.0567 0.5665 0.029 Uiso 1 1 calc R .
C17 C 1.7689(11) -0.0514(3) 0.7074(8) 0.036(2) Uani 1 1 d . .
H17 H 1.7936 -0.0253 0.6745 0.044 Uiso 1 1 calc R .
C18 C 1.8965(10) -0.0704(4) 0.8186(8) 0.041(2) Uani 1 1 d . .
H18 H 2.0071 -0.0572 0.8616 0.050 Uiso 1 1 calc R .
C19 C 1.8599(10) -0.1103(4) 0.8678(7) 0.041(2) Uani 1 1 d . .
H19 H 1.9474 -0.1241 0.9429 0.049 Uiso 1 1 calc R .
C20 C 1.6951(9) -0.1293(3) 0.8056(6) 0.0266(17) Uani 1 1 d . .
H20 H 1.6703 -0.1550 0.8392 0.032 Uiso 1 1 calc R .
C21 C 1.3468(8) -0.1822(3) 0.6107(6) 0.0160(15) Uani 1 1 d . .
C22 C 1.4555(9) -0.2199(3) 0.6220(6) 0.0195(16) Uani 1 1 d . .
H22 H 1.5616 -0.2108 0.6430 0.023 Uiso 1 1 calc R .
C23 C 1.4051(10) -0.2710(3) 0.6017(6) 0.0250(17) Uani 1 1 d . .
H23 H 1.4785 -0.2963 0.6097 0.030 Uiso 1 1 calc R .
C24 C 1.2485(10) -0.2857(3) 0.5699(7) 0.0304(18) Uani 1 1 d . .
H24 H 1.2153 -0.3204 0.5560 0.036 Uiso 1 1 calc R .
C25 C 1.1414(10) -0.2472(3) 0.5592(8) 0.035(2) Uani 1 1 d . .
H25 H 1.0356 -0.2566 0.5385 0.042 Uiso 1 1 calc R .
C26 C 1.1871(9) -0.1963(3) 0.5782(7) 0.0261(18) Uani 1 1 d . .
H26 H 1.1130 -0.1711 0.5697 0.031 Uiso 1 1 calc R .
Br1 Br 0.30479(8) 0.10921(3) -0.18592(5) 0.01555(17) Uani 1 1 d . .
Br2 Br 0.35423(8) 0.00623(3) 0.03867(6) 0.01794(17) Uani 1 1 d . .
Br3 Br 0.71558(9) 0.11495(3) 0.16587(6) 0.02103(18) Uani 1 1 d . .
Zn2 Zn 0.51020(10) 0.06503(3) -0.00386(7) 0.01460(19) Uani 1 1 d . .
H1A H 0.841(7) 0.0294(16) 0.281(5) 0.014(18) Uiso 1 1 d D .
H1B H 0.865(12) -0.032(4) 0.284(8) 0.06(3) Uiso 1 1 d . .

loop_
_atom_site_aniso_label
_atom_site_aniso_U_11
_atom_site_aniso_U_22
_atom_site_aniso_U_33
_atom_site_aniso_U_23
_atom_site_aniso_U_13
_atom_site_aniso_U_12
Zn1 0.0067(5) 0.0174(6) 0.0107(5) 0.0005(4) 0.0042(4) -0.0005(5)
O1 0.017(3) 0.018(3) 0.011(2) 0.002(2) 0.006(2) 0.000(3)
N1 0.012(3) 0.019(3) 0.013(3) 0.002(2) 0.005(3) -0.004(3)
N2 0.009(3) 0.023(3) 0.011(3) 0.002(2) 0.006(3) -0.002(3)
N3 0.014(3) 0.023(4) 0.020(3) 0.001(3) 0.011(3) -0.001(3)
N4 0.005(3) 0.018(3) 0.014(3) 0.002(2) 0.004(3) 0.002(2)
C1 0.022(4) 0.017(4) 0.011(3) 0.003(3) 0.013(3) 0.003(3)
C2 0.011(3) 0.024(4) 0.015(3) 0.002(3) 0.010(3) 0.001(3)
C3 0.014(3) 0.019(4) 0.021(4) -0.001(3) 0.013(3) -0.002(3)
C4 0.015(4) 0.030(5) 0.030(4) 0.008(4) 0.012(4) 0.003(4)
C5 0.029(4) 0.026(5) 0.047(5) 0.013(4) 0.030(5) 0.011(4)
C6 0.036(5) 0.018(4) 0.040(5) -0.004(3) 0.032(4) -0.005(4)
C7 0.020(4) 0.029(4) 0.020(4) -0.006(3) 0.016(4) -0.010(3)
C8 0.015(4) 0.026(4) 0.010(3) -0.004(3) 0.007(3) 0.001(3)
C9 0.007(3) 0.026(4) 0.010(3) -0.001(3) 0.004(3) 0.001(3)
C10 0.019(4) 0.030(4) 0.009(3) 0.000(3) 0.007(3) 0.001(3)
C11 0.006(3) 0.043(5) 0.012(3) -0.004(3) 0.002(3) -0.002(3)
C12 0.012(4) 0.038(5) 0.014(4) -0.004(3) 0.007(3) -0.008(3)
C13 0.016(4) 0.031(4) 0.005(3) -0.001(3) 0.006(3) -0.006(3)
C14 0.012(4) 0.020(4) 0.010(3) -0.004(3) 0.006(3) -0.005(3)
C15 0.005(3) 0.027(4) 0.015(3) -0.010(3) 0.003(3) -0.003(3)
C16 0.026(4) 0.026(4) 0.029(4) -0.007(3) 0.021(4) -0.004(4)
C17 0.036(5) 0.041(5) 0.050(6) -0.022(4) 0.036(5) -0.018(4)
C18 0.019(5) 0.052(6) 0.053(6) -0.030(5) 0.022(5) -0.011(4)
C19 0.017(4) 0.053(6) 0.024(4) -0.016(4) -0.001(4) 0.013(4)
C20 0.019(4) 0.034(5) 0.021(4) -0.004(3) 0.010(4) 0.003(4)
C21 0.015(4) 0.025(4) 0.010(3) 0.001(3) 0.009(3) 0.003(3)
C22 0.015(4) 0.028(4) 0.015(4) 0.001(3) 0.009(3) 0.003(3)
C23 0.029(4) 0.023(4) 0.027(4) 0.003(3) 0.019(4) 0.010(4)
C24 0.036(5) 0.019(4) 0.033(4) -0.004(3) 0.020(4) -0.008(4)
C25 0.030(5) 0.028(5) 0.058(6) -0.007(4) 0.033(5) -0.012(4)
C26 0.015(4) 0.029(5) 0.039(5) -0.007(4) 0.019(4) -0.001(3)
Br1 0.0115(3) 0.0201(4) 0.0113(3) 0.0007(3) 0.0051(3) 0.0003(3)
Br2 0.0163(3) 0.0223(4) 0.0207(3) 0.0031(3) 0.0142(3) 0.0017(3)
Br3 0.0157(4) 0.0254(4) 0.0125(3) -0.0019(3) 0.0039(3) -0.0031(3)
Zn2 0.0103(4) 0.0201(5) 0.0108(4) 0.0006(3) 0.0052(3) -0.0008(4)

loop_
_atom_type_symbol
_atom_type_description
_atom_type_scat_dispersion_real
_atom_type_scat_dispersion_imag
_atom_type_scat_source
C C 0.0033 0.0016 'International Tables Vol C Tables 4.2.6.8 and 6.1.1.4'
H H 0.0000 0.0000 'International Tables Vol C Tables 4.2.6.8 and 6.1.1.4'
Br Br -0.2901 2.4595 'International Tables Vol C Tables 4.2.6.8 and 6.1.1.4'
N N 0.0061 0.0033 'International Tables Vol C Tables 4.2.6.8 and 6.1.1.4'
O O 0.0106 0.0060 'International Tables Vol C Tables 4.2.6.8 and 6.1.1.4'
Zn Zn 0.2839 1.4301 'International Tables Vol C Tables 4.2.6.8 and 6.1.1.4'

loop_
_geom_angle_atom_site_label_1
_geom_angle_atom_site_label_2
_geom_angle_atom_site_label_3
_geom_angle
_geom_angle_site_symmetry_1
_geom_angle_site_symmetry_3
O1 Zn1 O1 180.0 3_756 .
O1 Zn1 N1 87.83(19) 3_756 .
O1 Zn1 N1 92.17(19) . .
O1 Zn1 N1 92.17(19) 3_756 3_756
O1 Zn1 N1 87.83(19) . 3_756
N1 Zn1 N1 179.999(1) . 3_756
N3 Zn1 O1 90.5(2) . 3_756
N3 Zn1 O1 89.5(2) 3_756 3_756
N3 Zn1 O1 90.5(2) 3_756 .
N3 Zn1 O1 89.5(2) . .
N3 Zn1 N1 91.0(2) 3_756 .
N3 Zn1 N1 91.0(2) . 3_756
N3 Zn1 N1 89.0(2) 3_756 3_756
N3 Zn1 N1 89.0(2) . .
N3 Zn1 N3 180.000(1) 3_756 .
Zn1 O1 H1A 111(4) . .
Zn1 O1 H1B 111(5) . .
H1A O1 H1B 122(7) . .
C1 N1 Zn1 175.6(5) . .
C1 N2 C2 119.1(5) . .
C1 N2 C8 116.9(6) . .
C2 N2 C8 122.9(5) . .
C14 N3 Zn1 165.2(5) . .
C14 N4 C15 116.5(5) . .
C14 N4 C21 119.3(5) . .
C21 N4 C15 124.1(5) . .
N1 C1 N2 179.2(8) . .
C3 C2 N2 119.0(6) . .
C7 C2 N2 120.3(6) . .
C7 C2 C3 120.7(6) . .
C2 C3 H3 120.4 . .
C4 C3 C2 119.2(7) . .
C4 C3 H3 120.4 . .
C3 C4 H4 119.8 . .
C5 C4 C3 120.5(7) . .
C5 C4 H4 119.8 . .
C4 C5 H5 120.0 . .
C4 C5 C6 120.0(7) . .
C6 C5 H5 120.0 . .
C5 C6 H6 120.2 . .
C7 C6 C5 119.5(7) . .
C7 C6 H6 120.2 . .
C2 C7 C6 119.9(7) . .
C2 C7 H7 120.0 . .
C6 C7 H7 120.0 . .
C9 C8 N2 119.6(6) . .
C9 C8 C13 120.3(6) . .
C13 C8 N2 120.1(6) . .
C8 C9 H9 120.1 . .
C8 C9 C10 119.8(6) . .
C10 C9 H9 120.1 . .
C9 C10 H10 119.7 . .
C9 C10 C11 120.5(6) . .
C11 C10 H10 119.7 . .
C10 C11 H11 120.7 . .
C12 C11 C10 118.7(6) . .
C12 C11 H11 120.7 . .
C11 C12 H12 119.3 . .
C13 C12 C11 121.4(6) . .
C13 C12 H12 119.3 . .
C8 C13 H13 120.3 . .
C12 C13 C8 119.3(6) . .
C12 C13 H13 120.3 . .
N3 C14 N4 178.2(7) . .
C16 C15 N4 118.7(6) . .
C20 C15 N4 120.0(6) . .
C20 C15 C16 121.2(6) . .
C15 C16 H16 120.7 . .
C17 C16 C15 118.6(7) . .
C17 C16 H16 120.7 . .
C16 C17 H17 119.4 . .
C18 C17 C16 121.2(8) . .
C18 C17 H17 119.4 . .
C17 C18 H18 120.3 . .
C17 C18 C19 119.4(7) . .
C19 C18 H18 120.3 . .
C18 C19 H19 119.7 . .
C20 C19 C18 120.6(8) . .
C20 C19 H19 119.7 . .
C15 C20 H20 120.5 . .
C19 C20 C15 118.9(7) . .
C19 C20 H20 120.5 . .
C22 C21 N4 120.4(6) . .
C22 C21 C26 119.9(6) . .
C26 C21 N4 119.6(6) . .
C21 C22 H22 120.3 . .
C23 C22 C21 119.3(6) . .
C23 C22 H22 120.3 . .
C22 C23 H23 119.2 . .
C22 C23 C24 121.7(7) . .
C24 C23 H23 119.2 . .
C23 C24 H24 121.0 . .
C23 C24 C25 118.0(7) . .
C25 C24 H24 121.0 . .
C24 C25 H25 119.1 . .
C26 C25 C24 121.8(7) . .
C26 C25 H25 119.1 . .
C21 C26 H26 120.4 . .
C25 C26 C21 119.2(7) . .
C25 C26 H26 120.4 . .
Zn2 Br2 Zn2 84.81(3) . 3_655
Br1 Zn2 Br2 110.39(3) . 3_655
Br1 Zn2 Br2 107.87(4) . .
Br2 Zn2 Br2 95.19(3) . 3_655
Br3 Zn2 Br1 117.96(4) . .
Br3 Zn2 Br2 111.62(4) . 3_655
Br3 Zn2 Br2 111.41(3) . .

loop_
_geom_bond_atom_site_label_1
_geom_bond_atom_site_label_2
_geom_bond_distance
_geom_bond_site_symmetry_2
Zn1 O1 2.108(4) .
Zn1 O1 2.108(4) 3_756
Zn1 N1 2.142(5) 3_756
Zn1 N1 2.142(5) .
Zn1 N3 2.096(6) .
Zn1 N3 2.096(6) 3_756
O1 H1A 0.89(2) .
O1 H1B 0.93(9) .
N1 C1 1.140(8) .
N2 C1 1.333(8) .
N2 C2 1.435(8) .
N2 C8 1.455(8) .
N3 C14 1.157(8) .
N4 C14 1.328(8) .
N4 C15 1.444(8) .
N4 C21 1.443(8) .
C2 C3 1.396(9) .
C2 C7 1.370(9) .
C3 H3 0.9300 .
C3 C4 1.378(9) .
C4 H4 0.9300 .
C4 C5 1.370(10) .
C5 H5 0.9300 .
C5 C6 1.402(11) .
C6 H6 0.9300 .
C6 C7 1.381(10) .
C7 H7 0.9300 .
C8 C9 1.377(9) .
C8 C13 1.398(9) .
C9 H9 0.9300 .
C9 C10 1.392(9) .
C10 H10 0.9300 .
C10 C11 1.393(9) .
C11 H11 0.9300 .
C11 C12 1.389(10) .
C12 H12 0.9300 .
C12 C13 1.376(9) .
C13 H13 0.9300 .
C15 C16 1.394(9) .
C15 C20 1.382(10) .
C16 H16 0.9300 .
C16 C17 1.392(10) .
C17 H17 0.9300 .
C17 C18 1.360(12) .
C18 H18 0.9300 .
C18 C19 1.406(12) .
C19 H19 0.9300 .
C19 C20 1.382(11) .
C20 H20 0.9300 .
C21 C22 1.385(9) .
C21 C26 1.397(9) .
C22 H22 0.9300 .
C22 C23 1.370(10) .
C23 H23 0.9300 .
C23 C24 1.377(10) .
C24 H24 0.9300 .
C24 C25 1.390(10) .
C25 H25 0.9300 .
C25 C26 1.356(10) .
C26 H26 0.9300 .
Br1 Zn2 2.3613(10) .
Br2 Zn2 2.4934(10) 3_655
Br2 Zn2 2.4852(9) .
Br3 Zn2 2.3470(10) .
Zn2 Br2 2.4935(10) 3_655

loop_
_geom_torsion_atom_site_label_1
_geom_torsion_atom_site_label_2
_geom_torsion_atom_site_label_3
_geom_torsion_atom_site_label_4
_geom_torsion
_geom_torsion_site_symmetry_1
_geom_torsion_site_symmetry_4
Zn1 N1 C1 N2 48(51) . .
Zn1 N3 C14 N4 -124(23) . .
O1 Zn1 N1 C1 61(7) . .
O1 Zn1 N1 C1 -119(7) 3_756 .
O1 Zn1 N3 C14 -1(2) 3_756 .
O1 Zn1 N3 C14 179(2) . .
N1 Zn1 N1 C1 147(19) 3_756 .
N1 Zn1 N3 C14 91(2) 3_756 .
N1 Zn1 N3 C14 -89(2) . .
N2 C2 C3 C4 179.6(5) . .
N2 C2 C7 C6 -176.9(6) . .
N2 C8 C9 C10 -177.1(6) . .
N2 C8 C13 C12 177.1(6) . .
N3 Zn1 N1 C1 -28(7) . .
N3 Zn1 N1 C1 152(7) 3_756 .
N3 Zn1 N3 C14 -146(100) 3_756 .
N4 C15 C16 C17 178.2(6) . .
N4 C15 C20 C19 -178.9(6) . .
N4 C21 C22 C23 -177.4(6) . .
N4 C21 C26 C25 177.7(6) . .
C1 N2 C2 C3 32.4(8) . .
C1 N2 C2 C7 -148.4(6) . .
C1 N2 C8 C9 34.8(8) . .
C1 N2 C8 C13 -144.6(6) . .
C2 N2 C1 N1 16(48) . .
C2 N2 C8 C9 -157.6(6) . .
C2 N2 C8 C13 23.0(9) . .
C2 C3 C4 C5 -2.6(10) . .
C3 C2 C7 C6 2.3(9) . .
C3 C4 C5 C6 2.1(10) . .
C4 C5 C6 C7 0.6(10) . .
C5 C6 C7 C2 -2.9(10) . .
C7 C2 C3 C4 0.4(9) . .
C8 N2 C1 N1 -176(100) . .
C8 N2 C2 C3 -134.9(6) . .
C8 N2 C2 C7 44.3(8) . .
C8 C9 C10 C11 -1.4(10) . .
C9 C8 C13 C12 -2.3(10) . .
C9 C10 C11 C12 0.5(10) . .
C10 C11 C12 C13 -0.5(11) . .
C11 C12 C13 C8 1.4(10) . .
C13 C8 C9 C10 2.3(10) . .
C14 N4 C15 C16 -44.9(8) . .
C14 N4 C15 C20 132.6(7) . .
C14 N4 C21 C22 157.4(6) . .
C14 N4 C21 C26 -19.6(9) . .
C15 N4 C14 N3 46(24) . .
C15 N4 C21 C22 -22.0(9) . .
C15 N4 C21 C26 161.0(6) . .
C15 C16 C17 C18 -0.5(11) . .
C16 C15 C20 C19 -1.4(10) . .
C16 C17 C18 C19 0.9(12) . .
C17 C18 C19 C20 -1.6(12) . .
C18 C19 C20 C15 1.8(11) . .
C20 C15 C16 C17 0.8(10) . .
C21 N4 C14 N3 -134(24) . .
C21 N4 C15 C16 134.5(6) . .
C21 N4 C15 C20 -47.9(9) . .
C21 C22 C23 C24 0.3(10) . .
C22 C21 C26 C25 0.7(11) . .
C22 C23 C24 C25 -0.3(11) . .
C23 C24 C25 C26 0.6(12) . .
C24 C25 C26 C21 -0.7(12) . .
C26 C21 C22 C23 -0.4(10) . .
Zn2 Br2 Zn2 Br1 113.38(4) 3_655 .
Zn2 Br2 Zn2 Br2 0.0 3_655 3_655
Zn2 Br2 Zn2 Br3 -115.66(5) 3_655 .
